data_4032458
loop_
_publ_author_name
'Yan, Qiao'
'Gin, Emma'
'Banwell, Martin G.'
'Willis, Anthony C.'
'Carr, Paul D.'

_publ_section_title
;
 A Unified Approach to the Isomeric \a-, \b-, \g-, and \d-Carbolines via
 their 6,7,8,9-Tetrahydro Counterparts.
;
_journal_issue 8
_journal_name_full 'The Journal of organic chemistry'
_journal_page_first 4328
_journal_page_last 4335
_journal_paper_doi 10.1021/acs.joc.7b00323
_journal_volume 82
_journal_year 2017
_chemical_absolute_configuration unk
_chemical_compound_source local
_chemical_formula_moiety 'C11 H8 N2'
_chemical_formula_sum 'C11 H8 N2'
_chemical_formula_weight 168.20
_space_group_IT_number 9
_symmetry_cell_setting monoclinic
_symmetry_space_group_name_Hall 'I -2ya'
_symmetry_space_group_name_H-M 'I 1 a 1'
_atom_sites_solution_hydrogens difmap
_atom_sites_solution_primary direct
_audit_creation_date 16-07-15
_audit_creation_method CRYSTALS_ver_14.40
_audit_update_record
;
2016-07-18 - Report on C11 H8 N2 
             by Anthony C. Willis
             for   Qiao Yan and Martin Banwell

2016-07-18 - details of refinement in _refine_special_details below

2016-07-18- passes checkcif tests with minor warnings  
;
_cell_angle_alpha 90
_cell_angle_beta 107.250(7)
_cell_angle_gamma 90
_cell_formula_units_Z 4
_cell_length_a 12.1155(7)
_cell_length_b 3.9036(2)
_cell_length_c 18.1199(13)
_cell_measurement_reflns_used 2985
_cell_measurement_temperature 150
_cell_measurement_theta_max 73
_cell_measurement_theta_min 5
_cell_volume 818.42(9)
_computing_cell_refinement 'CrysAlisPro 1.171.38.43 (Rigaku OD, 2016)'
_computing_data_collection 'CrysAlisPro 1.171.38.43 (Rigaku OD, 2016)'
_computing_data_reduction 'CrysAlisPro 1.171.38.43 (Rigaku OD, 2016)'
_computing_molecular_graphics 'PLATON (Spek, 2008)'
_computing_publication_material 'CRYSTALS (Betteridge et al., 2003)'
_computing_structure_refinement 'CRYSTALS (Betteridge et al., 2003)'
_computing_structure_solution 'SIR92 (Altomare et al., 1994)'
_diffrn_ambient_environment N~2~
_diffrn_ambient_temperature 150
_diffrn_detector 'CCD plate'
_diffrn_detector_type EosS2
_diffrn_measured_fraction_theta_full 1.000
_diffrn_measured_fraction_theta_max 1.000
_diffrn_measurement_device 'four-circle diffractometer'
_diffrn_measurement_device_type 'SuperNova, Dual, Cu at zero, EosS2'
_diffrn_measurement_method '\w scans'
_diffrn_radiation_monochromator mirror
_diffrn_radiation_probe x-ray
_diffrn_radiation_type 'Cu K\a'
_diffrn_radiation_wavelength 1.54184
_diffrn_reflns_av_R_equivalents 0.035
_diffrn_reflns_limit_h_max 15
_diffrn_reflns_limit_h_min -14
_diffrn_reflns_limit_k_max 4
_diffrn_reflns_limit_k_min -3
_diffrn_reflns_limit_l_max 22
_diffrn_reflns_limit_l_min -22
_diffrn_reflns_number 5934
_diffrn_reflns_theta_full 73.246
_diffrn_reflns_theta_max 73.246
_diffrn_reflns_theta_min 5.112
_diffrn_source 'micro-focus sealed X-ray tube'
_diffrn_source_type 'SuperNova (Cu) X-ray Source'
_diffrn_standards_number 0
_exptl_absorpt_coefficient_mu 0.655
_exptl_absorpt_correction_T_max 0.98
_exptl_absorpt_correction_T_min 0.86
_exptl_absorpt_correction_type multi-scan
_exptl_absorpt_process_details
;
CrysAlisPro version 1.171.38.43 (Rigaku Oxford Diffraction, 2016)
(Release 29 April 2016; compiled 27 May 2016,16:53)
Empirical absorption correction using spherical harmonics,
 implemented in SCALE3 ABSPACK scaling algorithm.
;
_exptl_crystal_colour colourless
_exptl_crystal_density_diffrn 1.365
_exptl_crystal_density_method 'not measured'
_exptl_crystal_description rod
_exptl_crystal_F_000 352
_exptl_crystal_size_max 0.225
_exptl_crystal_size_mid 0.058
_exptl_crystal_size_min 0.032
_refine_diff_density_max 0.17
_refine_diff_density_min -0.14
_refine_ls_extinction_method None
_refine_ls_goodness_of_fit_ref 1.0464
_refine_ls_hydrogen_treatment constr
_refine_ls_matrix_type full
_refine_ls_number_parameters 119
_refine_ls_number_reflns 818
_refine_ls_number_restraints 2
_refine_ls_R_factor_all 0.0422
_refine_ls_R_factor_gt 0.0420
_refine_ls_shift/su_max 0.0002349
_refine_ls_shift/su_mean 0.0000721
_refine_ls_structure_factor_coef Fsqd
_refine_ls_weighting_details
;
 Method= Modified Sheldrick 
 w=1/[\s^2^(F^2^) + ( 0.02P)^2^ + 1.79P] 
 ,where P=(max(Fo^2^,0) + 2Fc^2^)/3 
;
_refine_ls_weighting_scheme calc
_refine_ls_wR_factor_all 0.1070
_refine_ls_wR_factor_gt 0.1070
_refine_ls_wR_factor_ref 0.1070
_reflns_limit_h_max 14
_reflns_limit_h_min -14
_reflns_limit_k_max 4
_reflns_limit_k_min 0
_reflns_limit_l_max 22
_reflns_limit_l_min 0
_reflns_number_gt 807
_reflns_number_total 820
_reflns_threshold_expression I>2.0\s(I)
_oxford_diffrn_Wilson_B_factor 2.26
_oxford_diffrn_Wilson_scale 0.01
_oxford_refine_ls_r_factor_ref 0.0422
_oxford_refine_ls_scale 9.8(10)
_oxford_reflns_number_all 818
_oxford_reflns_threshold_expression_ref I>-10.0\s(I)
_oxford_structure_analysis_title 'Z:\ban1635SN\Results_twin\twin5_ At 16:15 on'
_cod_data_source_file jo7b00323_si_004.cif
_cod_data_source_block ban1635SN
_cod_original_sg_symbol_Hall 'I -2ya '
_cod_original_sg_symbol_H-M 'I a '
_cod_database_code 4032458
_oxdiff_exptl_absorpt_empirical_details
;
Empirical correction (ABSPACK) includes:
- Absorption correction using spherical harmonics
- Frame scaling
;

loop_
_symmetry_equiv_pos_as_xyz
x,y,z
x+1/2,y+1/2,z+1/2
x+1/2,-y,z
x+1,-y+1/2,z+1/2

loop_
_atom_site_label
_atom_site_type_symbol
_atom_site_fract_x
_atom_site_fract_y
_atom_site_fract_z
_atom_site_U_iso_or_equiv
_atom_site_occupancy
_atom_site_adp_type
_atom_site_refinement_flags_posn
N1 N 0.6761(3) 0.4378(10) 0.4941(2) 0.0300 1.0000 Uani .
N2 N 0.3804(3) 0.6769(9) 0.4443(2) 0.0285 1.0000 Uani .
C1 C 0.5784(3) 0.5767(11) 0.4448(3) 0.0264 1.0000 Uani .
C2 C 0.5583(4) 0.7186(12) 0.3713(3) 0.0310 1.0000 Uani .
C3 C 0.4468(4) 0.8395(12) 0.3362(3) 0.0319 1.0000 Uani .
C4 C 0.3623(4) 0.8121(12) 0.3740(3) 0.0320 1.0000 Uani .
C5 C 0.4869(3) 0.5633(11) 0.4784(3) 0.0264 1.0000 Uani .
C6 C 0.5335(3) 0.3998(10) 0.5532(2) 0.0251 1.0000 Uani .
C7 C 0.4878(4) 0.3188(11) 0.6131(3) 0.0309 1.0000 Uani .
C8 C 0.5576(4) 0.1571(12) 0.6777(3) 0.0356 1.0000 Uani .
C9 C 0.6726(4) 0.0800(12) 0.6836(3) 0.0361 1.0000 Uani .
C10 C 0.7202(4) 0.1639(12) 0.6251(3) 0.0343 1.0000 Uani .
C11 C 0.6494(4) 0.3253(10) 0.5600(3) 0.0274 1.0000 Uani .
H1 H 0.7423 0.4113 0.4853 0.0365 1.0000 Uiso R
H21 H 0.6174 0.7339 0.3475 0.0367 1.0000 Uiso R
H31 H 0.4267 0.9371 0.2866 0.0382 1.0000 Uiso R
H41 H 0.2874 0.8934 0.3480 0.0380 1.0000 Uiso R
H71 H 0.4092 0.3746 0.6082 0.0371 1.0000 Uiso R
H81 H 0.5274 0.0999 0.7182 0.0434 1.0000 Uiso R
H91 H 0.7196 -0.0316 0.7284 0.0429 1.0000 Uiso R
H101 H 0.7988 0.1138 0.6305 0.0408 1.0000 Uiso R

loop_
_atom_site_aniso_label
_atom_site_aniso_U_11
_atom_site_aniso_U_22
_atom_site_aniso_U_33
_atom_site_aniso_U_23
_atom_site_aniso_U_13
_atom_site_aniso_U_12
N1 0.0228(16) 0.034(2) 0.0375(19) -0.0045(16) 0.0159(15) -0.0015(15)
N2 0.0248(16) 0.0288(19) 0.0342(18) -0.0036(16) 0.0124(14) -0.0041(15)
C1 0.0212(18) 0.025(2) 0.035(2) -0.0094(18) 0.0103(15) -0.0053(16)
C2 0.027(2) 0.036(2) 0.037(2) -0.0084(19) 0.0193(17) -0.0140(19)
C3 0.034(2) 0.034(2) 0.032(2) -0.0013(19) 0.0146(18) -0.007(2)
C4 0.026(2) 0.032(2) 0.038(2) -0.0019(19) 0.0095(17) -0.0006(18)
C5 0.0248(19) 0.025(2) 0.0310(19) -0.0050(17) 0.0106(16) -0.0056(17)
C6 0.0222(18) 0.0216(19) 0.033(2) -0.0061(18) 0.0102(16) -0.0026(16)
C7 0.027(2) 0.029(2) 0.043(2) -0.0050(19) 0.0192(17) -0.0062(18)
C8 0.042(2) 0.031(2) 0.037(2) 0.001(2) 0.016(2) -0.004(2)
C9 0.041(2) 0.029(2) 0.035(2) -0.0011(19) 0.0059(19) -0.002(2)
C10 0.028(2) 0.028(2) 0.043(3) -0.007(2) 0.005(2) 0.000(2)
C11 0.026(2) 0.023(2) 0.036(2) -0.0086(18) 0.0130(18) -0.0056(18)

loop_
_atom_type_symbol
_atom_type_scat_dispersion_real
_atom_type_scat_dispersion_imag
_atom_type_scat_Cromer_Mann_a1
_atom_type_scat_Cromer_Mann_b1
_atom_type_scat_Cromer_Mann_a2
_atom_type_scat_Cromer_Mann_b2
_atom_type_scat_Cromer_Mann_a3
_atom_type_scat_Cromer_Mann_b3
_atom_type_scat_Cromer_Mann_a4
_atom_type_scat_Cromer_Mann_b4
_atom_type_scat_Cromer_Mann_c
_atom_type_scat_source
C 0.0181 0.0091 2.3100 20.8439 1.0200 10.2075 1.5886 0.5687 0.8650 51.6512 0.2156 'International Tables Vol C 4.2.6.8 and 6.1.1.4'
H 0.0000 0.0000 0.4930 10.5109 0.3229 26.1257 0.1402 3.1424 0.0408 57.7998 0.0030 'International Tables Vol C 4.2.6.8 and 6.1.1.4'
N 0.0311 0.0180 12.2126 0.0057 3.1322 9.8933 2.0125 28.9975 1.1663 0.5826 -11.5290 'International Tables Vol C 4.2.6.8 and 6.1.1.4'

loop_
_geom_angle_atom_site_label_1
_geom_angle_atom_site_label_2
_geom_angle_atom_site_label_3
_geom_angle
_geom_angle_publ_flag
C1 N1 C11 107.9(3) yes
C1 N1 H1 126.5 no
C11 N1 H1 125.4 no
C4 N2 C5 115.9(4) yes
N1 C1 C2 130.8(4) yes
N1 C1 C5 110.0(4) yes
C2 C1 C5 119.2(4) yes
C1 C2 C3 116.2(4) yes
C1 C2 H21 121.4 no
C3 C2 H21 122.4 no
C2 C3 C4 120.2(4) yes
C2 C3 H31 121.0 no
C4 C3 H31 118.8 no
C3 C4 N2 124.2(4) yes
C3 C4 H41 117.7 no
N2 C4 H41 118.1 no
C1 C5 N2 124.3(4) yes
C1 C5 C6 106.3(3) yes
N2 C5 C6 129.4(3) yes
C5 C6 C7 133.8(4) yes
C5 C6 C11 106.0(3) yes
C7 C6 C11 120.1(4) yes
C6 C7 C8 118.7(4) yes
C6 C7 H71 119.4 no
C8 C7 H71 121.8 no
C7 C8 C9 120.7(4) yes
C7 C8 H81 119.3 no
C9 C8 H81 120.0 no
C8 C9 C10 121.4(4) yes
C8 C9 H91 119.8 no
C10 C9 H91 118.8 no
C9 C10 C11 117.7(4) yes
C9 C10 H101 120.3 no
C11 C10 H101 122.0 no
C6 C11 N1 109.8(4) yes
C6 C11 C10 121.3(4) yes
N1 C11 C10 128.9(4) yes

loop_
_geom_bond_atom_site_label_1
_geom_bond_atom_site_label_2
_geom_bond_distance
_geom_bond_publ_flag
N1 C1 1.366(5) yes
N1 C11 1.397(5) yes
N1 H1 0.869 no
N2 C4 1.335(5) yes
N2 C5 1.331(5) yes
C1 C2 1.396(6) yes
C1 C5 1.414(5) yes
C2 C3 1.393(6) yes
C2 H21 0.942 no
C3 C4 1.395(6) yes
C3 H31 0.939 no
C4 H41 0.944 no
C5 C6 1.452(6) yes
C6 C7 1.393(5) yes
C6 C11 1.403(5) yes
C7 C8 1.377(6) yes
C7 H71 0.955 no
C8 C9 1.398(6) yes
C8 H81 0.939 no
C9 C10 1.388(6) yes
C9 H91 0.949 no
C10 C11 1.387(6) yes
C10 H101 0.949 no

loop_
_geom_hbond_atom_site_label_D
_geom_hbond_atom_site_label_H
_geom_hbond_atom_site_label_A
_geom_hbond_site_symmetry_A
_geom_hbond_angle_DHA
_geom_hbond_distance_DH
_geom_hbond_distance_HA
_geom_hbond_distance_DA
_geom_hbond_publ_flag
N1 H1 N2 3_565 169 0.87 2.05 2.910(6) yes

loop_
_oxford_twin_element_scale_factors
0.689(7)
0.311(7)
